data_7046321
loop_
_publ_author_name
'Niu, Haoyu'
'Mangan, Robert J.'
'Protchenko, Andrey V.'
'Phillips, Nicholas'
'Unkrig, Wiebke'
'Friedmann, Christian'
'Kolychev, Eugene L.'
'Tirfoin, R\'emi'
'Hicks, Jamie'
'Aldridge, Simon'

_publ_section_title
;
 Experimental and quantum chemical studies of anionic analogues of
 N-heterocyclic carbenes.
;
_journal_issue 22
_journal_name_full 'Dalton transactions (Cambridge, England : 2003)'
_journal_page_first 7445
_journal_page_last 7455
_journal_paper_doi 10.1039/c8dt01661e
_journal_volume 47
_journal_year 2018
_chemical_formula_moiety 'C26 H36 Au B Cl N2, C36 H30 N P2'
_chemical_formula_sum 'C62 H66 Au B Cl N3 P2'
_chemical_formula_weight 1158.34
_space_group_crystal_system monoclinic
_space_group_IT_number 15
_space_group_name_Hall '-C 2yc'
_space_group_name_H-M_alt 'C 1 2/c 1'
_symmetry_space_group_name_Hall '-C 2yc'
_symmetry_space_group_name_H-M 'C 1 2/c 1'
_atom_sites_solution_hydrogens geom
_audit_creation_method SHELXL-2014/7
_audit_update_record
;
2018-04-19 deposited with the CCDC.
2018-05-11 downloaded from the CCDC.
;
_cell_angle_alpha 90
_cell_angle_beta 103.413(2)
_cell_angle_gamma 90
_cell_formula_units_Z 8
_cell_length_a 37.8966(5)
_cell_length_b 12.0225(2)
_cell_length_c 24.5124(3)
_cell_measurement_reflns_used 20958
_cell_measurement_temperature 150(2)
_cell_measurement_theta_max 76.1660
_cell_measurement_theta_min 2.3440
_cell_volume 10863.5(3)
_computing_cell_refinement 'CrysAlisPro 1.171.38.43b (Rigaku OD, 2015)'
_computing_data_collection 'CrysAlisPro 1.171.38.43b (Rigaku OD, 2015)'
_computing_data_reduction 'CrysAlisPro 1.171.38.43b (Rigaku OD, 2015)'
_computing_structure_refinement 'SHELXL-2014/7 (Sheldrick, 2014)'
_computing_structure_solution 'SHELXT-2014/7 (Sheldrick, 2014)'
_diffrn_ambient_temperature 150(2)
_diffrn_detector_area_resol_mean 10.4102
_diffrn_measured_fraction_theta_full 1.000
_diffrn_measured_fraction_theta_max 0.989
_diffrn_measurement_device_type 'SuperNova, Dual, Cu at zero, Atlas'
_diffrn_measurement_method '\w scans'
_diffrn_radiation_type CuK\a
_diffrn_radiation_wavelength 1.54184
_diffrn_reflns_av_R_equivalents 0.0495
_diffrn_reflns_av_unetI/netI 0.0359
_diffrn_reflns_Laue_measured_fraction_full 1.000
_diffrn_reflns_Laue_measured_fraction_max 0.989
_diffrn_reflns_limit_h_max 47
_diffrn_reflns_limit_h_min -46
_diffrn_reflns_limit_k_max 14
_diffrn_reflns_limit_k_min -14
_diffrn_reflns_limit_l_max 30
_diffrn_reflns_limit_l_min -29
_diffrn_reflns_number 51476
_diffrn_reflns_point_group_measured_fraction_full 1.000
_diffrn_reflns_point_group_measured_fraction_max 0.989
_diffrn_reflns_theta_full 67.684
_diffrn_reflns_theta_max 76.280
_diffrn_reflns_theta_min 2.397
_diffrn_source 'micro-focus sealed X-ray tube'
_exptl_absorpt_coefficient_mu 6.412
_exptl_absorpt_correction_T_max 1.00000
_exptl_absorpt_correction_T_min 0.74458
_exptl_absorpt_correction_type multi-scan
_exptl_absorpt_process_details
;
CrysAlisPro 1.171.38.43b (Rigaku Oxford Diffraction, 2015)
Empirical absorption correction using spherical harmonics,
 implemented in SCALE3 ABSPACK scaling algorithm.
;
_exptl_crystal_colour colourless
_exptl_crystal_density_diffrn 1.416
_exptl_crystal_description block
_exptl_crystal_F_000 4720
_exptl_crystal_size_max 0.080
_exptl_crystal_size_mid 0.060
_exptl_crystal_size_min 0.040
_refine_diff_density_max 1.101
_refine_diff_density_min -0.919
_refine_diff_density_rms 0.108
_refine_ls_extinction_method none
_refine_ls_goodness_of_fit_ref 0.998
_refine_ls_hydrogen_treatment constr
_refine_ls_matrix_type full
_refine_ls_number_parameters 639
_refine_ls_number_reflns 11259
_refine_ls_number_restraints 0
_refine_ls_restrained_S_all 0.998
_refine_ls_R_factor_all 0.0387
_refine_ls_R_factor_gt 0.0322
_refine_ls_shift/su_max 0.004
_refine_ls_shift/su_mean 0.000
_refine_ls_structure_factor_coef Fsqd
_refine_ls_weighting_details 'w=1/[\s^2^(Fo^2^)+(0.0624P)^2^+1.7702P] where P=(Fo^2^+2Fc^2^)/3'
_refine_ls_weighting_scheme calc
_refine_ls_wR_factor_gt 0.0819
_refine_ls_wR_factor_ref 0.0878
_reflns_Friedel_coverage 0.000
_reflns_number_gt 9900
_reflns_number_total 11259
_reflns_threshold_expression 'I > 2\s(I)'
_cod_data_source_file c8dt01661e2.cif
_cod_data_source_block 053apjh17_a
_cod_depositor_comments 'Adding full bibliography for 7046314--7046326.cif.'
_cod_database_code 7046321
_shelx_shelxl_version_number 2014/7
_shelx_space_group_comment
;
The symmetry employed for this shelxl refinement is uniquely defined
by the following loop, which should always be used as a source of
symmetry information in preference to the above space-group names.
They are only intended as comments.
;
_shelx_estimated_absorpt_t_min 0.628
_shelx_estimated_absorpt_t_max 0.784

loop_
_space_group_symop_operation_xyz
'x, y, z'
'-x, y, -z+1/2'
'x+1/2, y+1/2, z'
'-x+1/2, y+1/2, -z+1/2'
'-x, -y, -z'
'x, -y, z-1/2'
'-x+1/2, -y+1/2, -z'
'x+1/2, -y+1/2, z-1/2'

loop_
_atom_site_label
_atom_site_type_symbol
_atom_site_fract_x
_atom_site_fract_y
_atom_site_fract_z
_atom_site_U_iso_or_equiv
_atom_site_adp_type
_atom_site_occupancy
_atom_site_site_symmetry_order
_atom_site_calc_flag
_atom_site_refinement_flags_posn
_atom_site_refinement_flags_adp
Au1 Au 0.38917(2) 0.96081(2) 0.60241(2) 0.01602(5) Uani 1 1 d . .
Cl1 Cl 0.45371(2) 0.98706(7) 0.62584(3) 0.02546(14) Uani 1 1 d . .
P1 P 0.39562(2) 0.60514(6) 0.86418(3) 0.01490(13) Uani 1 1 d . .
P2 P 0.43939(2) 0.40226(6) 0.86108(3) 0.01569(13) Uani 1 1 d . .
N1 N 0.30939(6) 1.0102(2) 0.60979(10) 0.0172(4) Uani 1 1 d . .
N2 N 0.30985(6) 0.87827(19) 0.54416(9) 0.0168(4) Uani 1 1 d . .
N3 N 0.40508(7) 0.4765(2) 0.86271(10) 0.0189(5) Uani 1 1 d . .
C1 C 0.31572(7) 1.0986(2) 0.65042(11) 0.0187(5) Uani 1 1 d . .
C2 C 0.32813(7) 1.0736(3) 0.70736(12) 0.0228(6) Uani 1 1 d . .
C3 C 0.33148(8) 1.1603(3) 0.74602(13) 0.0279(6) Uani 1 1 d . .
H3 H 0.3402 1.1453 0.7849 0.033 Uiso 1 1 calc R U
C4 C 0.32215(10) 1.2680(3) 0.72828(14) 0.0323(7) Uani 1 1 d . .
H4 H 0.3235 1.3257 0.7552 0.039 Uiso 1 1 calc R U
C5 C 0.31089(9) 1.2921(3) 0.67175(15) 0.0303(6) Uani 1 1 d . .
H5 H 0.3051 1.3666 0.6601 0.036 Uiso 1 1 calc R U
C6 C 0.30800(7) 1.2080(2) 0.63169(12) 0.0207(5) Uani 1 1 d . .
C7 C 0.29910(8) 1.2346(3) 0.56940(13) 0.0254(6) Uani 1 1 d . .
H7 H 0.2854 1.1701 0.5491 0.031 Uiso 1 1 calc R U
C8 C 0.33452(10) 1.2465(3) 0.54940(14) 0.0324(7) Uani 1 1 d . .
H8A H 0.3483 1.3104 0.5681 0.049 Uiso 1 1 calc R U
H8B H 0.3288 1.2579 0.5087 0.049 Uiso 1 1 calc R U
H8C H 0.3491 1.1787 0.5587 0.049 Uiso 1 1 calc R U
C9 C 0.27584(10) 1.3389(3) 0.55342(16) 0.0359(7) Uani 1 1 d . .
H9A H 0.2531 1.3306 0.5655 0.054 Uiso 1 1 calc R U
H9B H 0.2705 1.3491 0.5127 0.054 Uiso 1 1 calc R U
H9C H 0.2891 1.4039 0.5718 0.054 Uiso 1 1 calc R U
C10 C 0.33693(11) 0.9550(3) 0.72769(14) 0.0334(8) Uani 1 1 d . .
H10 H 0.3498 0.9183 0.7012 0.040 Uiso 1 1 calc R U
C11 C 0.30205(14) 0.8885(3) 0.72641(17) 0.0485(10) Uani 1 1 d . .
H11A H 0.2889 0.9224 0.7523 0.073 Uiso 1 1 calc R U
H11B H 0.3083 0.8116 0.7379 0.073 Uiso 1 1 calc R U
H11C H 0.2867 0.8893 0.6883 0.073 Uiso 1 1 calc R U
C12 C 0.36184(14) 0.9491(4) 0.78620(16) 0.0525(13) Uani 1 1 d . .
H12A H 0.3843 0.9901 0.7867 0.079 Uiso 1 1 calc R U
H12B H 0.3677 0.8712 0.7962 0.079 Uiso 1 1 calc R U
H12C H 0.3496 0.9822 0.8134 0.079 Uiso 1 1 calc R U
C13 C 0.27350(8) 0.9793(2) 0.58516(12) 0.0202(5) Uani 1 1 d . .
H13 H 0.2524 1.0090 0.5945 0.024 Uiso 1 1 calc R U
C14 C 0.27379(7) 0.9004(2) 0.54606(12) 0.0195(5) Uani 1 1 d . .
H14 H 0.2530 0.8655 0.5235 0.023 Uiso 1 1 calc R U
C15 C 0.31682(7) 0.7940(2) 0.50671(12) 0.0186(5) Uani 1 1 d . .
C16 C 0.30868(7) 0.8154(3) 0.44849(12) 0.0224(6) Uani 1 1 d . .
C17 C 0.31211(8) 0.7284(3) 0.41276(13) 0.0301(7) Uani 1 1 d . .
H17 H 0.3064 0.7407 0.3734 0.036 Uiso 1 1 calc R U
C18 C 0.32366(9) 0.6242(3) 0.43334(15) 0.0343(7) Uani 1 1 d . .
H18 H 0.3251 0.5653 0.4081 0.041 Uiso 1 1 calc R U
C19 C 0.33311(8) 0.6057(3) 0.49059(15) 0.0293(6) Uani 1 1 d . .
H19 H 0.3419 0.5346 0.5044 0.035 Uiso 1 1 calc R U
C20 C 0.32998(7) 0.6900(2) 0.52849(13) 0.0226(6) Uani 1 1 d . .
C21 C 0.33991(8) 0.6701(2) 0.59130(13) 0.0254(6) Uani 1 1 d . .
H21 H 0.3528 0.7380 0.6092 0.030 Uiso 1 1 calc R U
C22 C 0.36532(10) 0.5710(3) 0.60906(16) 0.0351(7) Uani 1 1 d . .
H22A H 0.3524 0.5019 0.5960 0.053 Uiso 1 1 calc R U
H22B H 0.3735 0.5695 0.6500 0.053 Uiso 1 1 calc R U
H22C H 0.3864 0.5781 0.5925 0.053 Uiso 1 1 calc R U
C23 C 0.30589(10) 0.6556(3) 0.61453(15) 0.0350(7) Uani 1 1 d . .
H23A H 0.2919 0.7248 0.6094 0.052 Uiso 1 1 calc R U
H23B H 0.3131 0.6374 0.6546 0.052 Uiso 1 1 calc R U
H23C H 0.2910 0.5951 0.5944 0.052 Uiso 1 1 calc R U
C24 C 0.29805(8) 0.9320(3) 0.42698(13) 0.0268(6) Uani 1 1 d . .
H24 H 0.2810 0.9626 0.4489 0.032 Uiso 1 1 calc R U
C25 C 0.33173(11) 1.0072(3) 0.43774(15) 0.0381(8) Uani 1 1 d . .
H25A H 0.3432 1.0079 0.4779 0.057 Uiso 1 1 calc R U
H25B H 0.3245 1.0830 0.4252 0.057 Uiso 1 1 calc R U
H25C H 0.3490 0.9788 0.4169 0.057 Uiso 1 1 calc R U
C26 C 0.27889(9) 0.9364(4) 0.36479(14) 0.0372(8) Uani 1 1 d . .
H26A H 0.2962 0.9184 0.3420 0.056 Uiso 1 1 calc R U
H26B H 0.2692 1.0112 0.3553 0.056 Uiso 1 1 calc R U
H26C H 0.2590 0.8823 0.3572 0.056 Uiso 1 1 calc R U
C27 C 0.40718(7) 0.6647(2) 0.93353(11) 0.0180(5) Uani 1 1 d . .
C28 C 0.41544(8) 0.5941(3) 0.97998(12) 0.0224(5) Uani 1 1 d . .
H28 H 0.4151 0.5158 0.9749 0.027 Uiso 1 1 calc R U
C29 C 0.42411(8) 0.6392(3) 1.03362(13) 0.0284(6) Uani 1 1 d . .
H29 H 0.4300 0.5916 1.0653 0.034 Uiso 1 1 calc R U
C30 C 0.42412(8) 0.7538(3) 1.04101(12) 0.0276(6) Uani 1 1 d . .
H30 H 0.4304 0.7841 1.0778 0.033 Uiso 1 1 calc R U
C31 C 0.41509(8) 0.8241(3) 0.99507(14) 0.0288(6) Uani 1 1 d . .
H31 H 0.4146 0.9023 1.0005 0.035 Uiso 1 1 calc R U
C32 C 0.40674(8) 0.7803(3) 0.94103(13) 0.0240(6) Uani 1 1 d . .
H32 H 0.4008 0.8284 0.9095 0.029 Uiso 1 1 calc R U
C33 C 0.34682(7) 0.6154(2) 0.83986(11) 0.0172(5) Uani 1 1 d . .
C34 C 0.32644(8) 0.6871(3) 0.86412(14) 0.0282(6) Uani 1 1 d . .
H34 H 0.3380 0.7335 0.8944 0.034 Uiso 1 1 calc R U
C35 C 0.28896(9) 0.6915(3) 0.84433(16) 0.0352(7) Uani 1 1 d . .
H35 H 0.2751 0.7410 0.8611 0.042 Uiso 1 1 calc R U
C36 C 0.27190(8) 0.6245(3) 0.80059(16) 0.0335(7) Uani 1 1 d . .
H36 H 0.2463 0.6273 0.7875 0.040 Uiso 1 1 calc R U
C37 C 0.29221(9) 0.5531(3) 0.77569(16) 0.0325(7) Uani 1 1 d . .
H37 H 0.2806 0.5080 0.7449 0.039 Uiso 1 1 calc R U
C38 C 0.32956(8) 0.5476(3) 0.79577(14) 0.0262(6) Uani 1 1 d . .
H38 H 0.3434 0.4973 0.7793 0.031 Uiso 1 1 calc R U
C39 C 0.41589(7) 0.6924(2) 0.81971(12) 0.0182(5) Uani 1 1 d . .
C40 C 0.40048(8) 0.6984(3) 0.76224(12) 0.0227(5) Uani 1 1 d . .
H40 H 0.3791 0.6574 0.7467 0.027 Uiso 1 1 calc R U
C41 C 0.41619(8) 0.7635(3) 0.72788(13) 0.0249(6) Uani 1 1 d . .
H41 H 0.4055 0.7670 0.6888 0.030 Uiso 1 1 calc R U
C42 C 0.44746(9) 0.8239(3) 0.75013(14) 0.0289(6) Uani 1 1 d . .
H42 H 0.4580 0.8694 0.7265 0.035 Uiso 1 1 calc R U
C43 C 0.46327(8) 0.8175(3) 0.80707(14) 0.0277(6) Uani 1 1 d . .
H43 H 0.4848 0.8582 0.8222 0.033 Uiso 1 1 calc R U
C44 C 0.44779(7) 0.7519(3) 0.84212(12) 0.0225(5) Uani 1 1 d . .
H44 H 0.4588 0.7475 0.8810 0.027 Uiso 1 1 calc R U
C45 C 0.48074(7) 0.4813(2) 0.87050(12) 0.0195(5) Uani 1 1 d . .
C46 C 0.49354(8) 0.5350(2) 0.92200(13) 0.0226(6) Uani 1 1 d . .
H46 H 0.4829 0.5194 0.9526 0.027 Uiso 1 1 calc R U
C47 C 0.52189(8) 0.6112(3) 0.92827(14) 0.0281(6) Uani 1 1 d . .
H47 H 0.5306 0.6476 0.9632 0.034 Uiso 1 1 calc R U
C48 C 0.53745(8) 0.6340(3) 0.88333(16) 0.0331(7) Uani 1 1 d . .
H48 H 0.5563 0.6876 0.8872 0.040 Uiso 1 1 calc R U
C49 C 0.52547(9) 0.5785(3) 0.83305(15) 0.0354(7) Uani 1 1 d . .
H49 H 0.5366 0.5927 0.8028 0.043 Uiso 1 1 calc R U
C50 C 0.49726(9) 0.5020(3) 0.82620(14) 0.0291(6) Uani 1 1 d . .
H50 H 0.4893 0.4640 0.7915 0.035 Uiso 1 1 calc R U
C51 C 0.43230(8) 0.3283(2) 0.79570(12) 0.0219(5) Uani 1 1 d . .
C52 C 0.41468(9) 0.3817(3) 0.74676(14) 0.0323(7) Uani 1 1 d . .
H52 H 0.4074 0.4571 0.7481 0.039 Uiso 1 1 calc R U
C53 C 0.40758(11) 0.3256(4) 0.69591(15) 0.0399(8) Uani 1 1 d . .
H53 H 0.3956 0.3629 0.6626 0.048 Uiso 1 1 calc R U
C54 C 0.41770(14) 0.2175(3) 0.69355(15) 0.0449(10) Uani 1 1 d . .
H54 H 0.4130 0.1795 0.6586 0.054 Uiso 1 1 calc R U
C55 C 0.4346(2) 0.1638(4) 0.7413(2) 0.074(2) Uani 1 1 d . .
H55 H 0.4413 0.0880 0.7395 0.089 Uiso 1 1 calc R U
C56 C 0.44231(18) 0.2186(4) 0.79297(17) 0.0614(15) Uani 1 1 d . .
H56 H 0.4544 0.1806 0.8260 0.074 Uiso 1 1 calc R U
C57 C 0.44565(7) 0.2997(2) 0.91572(11) 0.0182(5) Uani 1 1 d . .
C58 C 0.47898(8) 0.2453(3) 0.93264(14) 0.0280(6) Uani 1 1 d . .
H58 H 0.4989 0.2662 0.9174 0.034 Uiso 1 1 calc R U
C59 C 0.48271(9) 0.1606(3) 0.97186(16) 0.0356(7) Uani 1 1 d . .
H59 H 0.5051 0.1222 0.9830 0.043 Uiso 1 1 calc R U
C60 C 0.45397(10) 0.1314(3) 0.99500(14) 0.0327(7) Uani 1 1 d . .
H60 H 0.4569 0.0741 1.0224 0.039 Uiso 1 1 calc R U
C61 C 0.42098(9) 0.1852(3) 0.97839(13) 0.0299(7) Uani 1 1 d . .
H61 H 0.4013 0.1646 0.9942 0.036 Uiso 1 1 calc R U
C62 C 0.41657(8) 0.2697(3) 0.93841(12) 0.0233(6) Uani 1 1 d . .
H62 H 0.3939 0.3065 0.9267 0.028 Uiso 1 1 calc R U
B1 B 0.33400(8) 0.9482(3) 0.58440(13) 0.0162(6) Uani 1 1 d . .

loop_
_atom_site_aniso_label
_atom_site_aniso_U_11
_atom_site_aniso_U_22
_atom_site_aniso_U_33
_atom_site_aniso_U_23
_atom_site_aniso_U_13
_atom_site_aniso_U_12
Au1 0.01609(7) 0.01591(8) 0.01629(7) -0.00114(3) 0.00423(5) 0.00131(3)
Cl1 0.0177(3) 0.0350(4) 0.0234(3) 0.0000(3) 0.0041(2) 0.0030(3)
P1 0.0151(3) 0.0140(3) 0.0159(3) -0.0007(2) 0.0039(2) 0.0000(2)
P2 0.0176(3) 0.0151(3) 0.0152(3) 0.0005(2) 0.0057(2) 0.0011(2)
N1 0.0154(10) 0.0175(11) 0.0192(11) -0.0012(9) 0.0053(8) 0.0016(9)
N2 0.0158(9) 0.0161(11) 0.0185(10) -0.0017(8) 0.0043(8) 0.0000(8)
N3 0.0197(11) 0.0142(11) 0.0233(12) -0.0005(8) 0.0060(9) -0.0010(9)
C1 0.0168(11) 0.0187(13) 0.0222(13) -0.0043(10) 0.0077(10) 0.0026(10)
C2 0.0194(12) 0.0277(15) 0.0225(14) -0.0035(11) 0.0072(10) 0.0032(11)
C3 0.0260(13) 0.0363(18) 0.0229(14) -0.0101(12) 0.0088(11) -0.0039(12)
C4 0.0405(17) 0.0265(16) 0.0326(16) -0.0132(12) 0.0137(13) -0.0101(14)
C5 0.0353(15) 0.0188(14) 0.0386(17) -0.0077(12) 0.0124(13) -0.0023(12)
C6 0.0174(11) 0.0179(13) 0.0275(14) -0.0049(11) 0.0070(10) -0.0029(10)
C7 0.0249(13) 0.0178(14) 0.0321(16) 0.0009(11) 0.0034(11) 0.0006(11)
C8 0.0372(16) 0.0294(17) 0.0325(17) 0.0067(13) 0.0122(13) 0.0025(14)
C9 0.0338(16) 0.0236(16) 0.046(2) 0.0059(14) 0.0002(14) 0.0048(13)
C10 0.050(2) 0.0339(19) 0.0190(15) 0.0023(11) 0.0133(14) 0.0189(15)
C11 0.083(3) 0.0291(19) 0.037(2) 0.0060(15) 0.022(2) 0.001(2)
C12 0.067(3) 0.067(3) 0.0236(18) 0.0040(16) 0.0104(17) 0.044(2)
C13 0.0192(12) 0.0187(13) 0.0239(14) -0.0011(10) 0.0073(10) 0.0008(10)
C14 0.0169(11) 0.0191(13) 0.0222(13) -0.0009(10) 0.0037(9) -0.0019(10)
C15 0.0159(11) 0.0182(13) 0.0228(13) -0.0060(10) 0.0065(10) -0.0034(10)
C16 0.0185(11) 0.0285(15) 0.0222(14) -0.0061(11) 0.0087(10) -0.0049(11)
C17 0.0275(14) 0.0409(19) 0.0249(15) -0.0114(13) 0.0122(12) -0.0063(13)
C18 0.0295(14) 0.0354(18) 0.0419(18) -0.0184(14) 0.0161(13) -0.0062(13)
C19 0.0268(14) 0.0229(15) 0.0409(17) -0.0086(13) 0.0133(13) -0.0003(12)
C20 0.0172(11) 0.0192(14) 0.0328(15) -0.0051(11) 0.0088(11) -0.0022(10)
C21 0.0271(13) 0.0152(13) 0.0317(16) -0.0022(11) 0.0023(11) -0.0010(11)
C22 0.0342(16) 0.0213(16) 0.0446(19) 0.0010(14) -0.0019(14) 0.0016(13)
C23 0.0449(18) 0.0268(17) 0.0366(18) 0.0048(13) 0.0160(15) 0.0020(14)
C24 0.0271(14) 0.0345(17) 0.0212(14) 0.0007(12) 0.0104(11) 0.0006(13)
C25 0.0452(19) 0.0347(19) 0.0324(18) 0.0083(14) 0.0053(15) -0.0122(16)
C26 0.0292(16) 0.060(2) 0.0226(16) 0.0045(15) 0.0069(13) 0.0000(16)
C27 0.0180(11) 0.0184(13) 0.0181(12) -0.0037(10) 0.0054(9) -0.0020(10)
C28 0.0244(12) 0.0232(14) 0.0213(13) -0.0018(10) 0.0086(10) 0.0000(11)
C29 0.0247(13) 0.0427(19) 0.0192(14) 0.0008(12) 0.0079(11) 0.0040(13)
C30 0.0232(13) 0.0390(18) 0.0211(14) -0.0139(12) 0.0059(11) 0.0014(12)
C31 0.0255(13) 0.0258(16) 0.0356(17) -0.0135(12) 0.0081(12) -0.0010(12)
C32 0.0259(13) 0.0197(14) 0.0267(14) -0.0035(11) 0.0068(11) 0.0010(11)
C33 0.0169(11) 0.0156(12) 0.0196(12) 0.0032(10) 0.0051(9) 0.0011(10)
C34 0.0258(14) 0.0274(16) 0.0325(16) -0.0057(12) 0.0090(12) 0.0013(12)
C35 0.0223(14) 0.0354(19) 0.051(2) -0.0037(15) 0.0154(14) 0.0043(13)
C36 0.0161(12) 0.0364(18) 0.0469(19) 0.0055(15) 0.0053(12) -0.0007(12)
C37 0.0229(15) 0.0363(18) 0.0360(18) -0.0054(13) 0.0023(13) -0.0027(13)
C38 0.0207(14) 0.0269(16) 0.0310(16) -0.0075(11) 0.0057(12) -0.0002(11)
C39 0.0168(11) 0.0157(13) 0.0235(13) 0.0006(10) 0.0074(10) 0.0003(10)
C40 0.0235(12) 0.0221(14) 0.0234(14) -0.0010(10) 0.0073(11) 0.0010(11)
C41 0.0295(14) 0.0237(15) 0.0238(14) 0.0037(11) 0.0108(11) 0.0055(12)
C42 0.0326(15) 0.0262(16) 0.0341(16) 0.0071(12) 0.0205(13) 0.0020(13)
C43 0.0214(13) 0.0257(16) 0.0378(17) 0.0006(12) 0.0104(12) -0.0042(11)
C44 0.0179(12) 0.0227(14) 0.0263(14) 0.0028(11) 0.0043(10) 0.0001(11)
C45 0.0181(12) 0.0199(13) 0.0214(13) 0.0032(10) 0.0069(10) 0.0028(10)
C46 0.0208(13) 0.0258(16) 0.0215(14) 0.0015(10) 0.0051(11) -0.0009(10)
C47 0.0211(12) 0.0288(16) 0.0325(16) -0.0009(12) 0.0024(11) -0.0024(12)
C48 0.0206(13) 0.0318(18) 0.0463(19) 0.0052(14) 0.0065(13) -0.0023(12)
C49 0.0309(15) 0.042(2) 0.0396(18) 0.0048(15) 0.0200(14) -0.0081(15)
C50 0.0293(15) 0.0334(18) 0.0275(15) -0.0014(13) 0.0123(12) -0.0068(14)
C51 0.0302(13) 0.0157(13) 0.0222(13) -0.0026(10) 0.0109(11) -0.0003(11)
C52 0.0361(16) 0.0326(18) 0.0254(15) -0.0075(13) 0.0012(12) 0.0096(14)
C53 0.0439(19) 0.049(2) 0.0245(16) -0.0084(15) 0.0027(14) 0.0046(17)
C54 0.081(3) 0.0320(19) 0.0258(17) -0.0110(14) 0.0210(18) -0.0116(19)
C55 0.164(6) 0.0219(19) 0.043(2) -0.0024(16) 0.040(3) 0.021(3)
C56 0.128(5) 0.029(2) 0.0299(19) 0.0029(15) 0.024(2) 0.029(2)
C57 0.0199(12) 0.0180(13) 0.0171(12) 0.0024(9) 0.0051(9) -0.0020(10)
C58 0.0215(13) 0.0311(16) 0.0326(16) 0.0120(12) 0.0083(11) 0.0034(12)
C59 0.0287(15) 0.0346(18) 0.0414(19) 0.0153(15) 0.0038(13) 0.0072(14)
C60 0.0395(17) 0.0262(16) 0.0310(16) 0.0097(12) 0.0049(13) -0.0034(14)
C61 0.0360(16) 0.0306(17) 0.0259(15) 0.0044(12) 0.0128(12) -0.0102(13)
C62 0.0207(12) 0.0244(15) 0.0246(14) -0.0002(11) 0.0051(11) -0.0020(11)
B1 0.0135(12) 0.0191(14) 0.0172(14) -0.0025(10) 0.0057(11) -0.0021(10)

loop_
_atom_type_symbol
_atom_type_description
_atom_type_scat_dispersion_real
_atom_type_scat_dispersion_imag
_atom_type_scat_source
C C 0.0181 0.0091 'International Tables Vol C Tables 4.2.6.8 and 6.1.1.4'
H H 0.0000 0.0000 'International Tables Vol C Tables 4.2.6.8 and 6.1.1.4'
B B 0.0090 0.0039 'International Tables Vol C Tables 4.2.6.8 and 6.1.1.4'
N N 0.0311 0.0180 'International Tables Vol C Tables 4.2.6.8 and 6.1.1.4'
P P 0.2955 0.4335 'International Tables Vol C Tables 4.2.6.8 and 6.1.1.4'
Cl Cl 0.3639 0.7018 'International Tables Vol C Tables 4.2.6.8 and 6.1.1.4'
Au Au -4.4197 7.2980 'International Tables Vol C Tables 4.2.6.8 and 6.1.1.4'

loop_
_geom_angle_atom_site_label_1
_geom_angle_atom_site_label_2
_geom_angle_atom_site_label_3
_geom_angle
B1 Au1 Cl1 176.44(9)
N3 P1 C27 113.65(13)
N3 P1 C39 114.93(13)
C27 P1 C39 107.09(13)
N3 P1 C33 106.08(13)
C27 P1 C33 106.84(12)
C39 P1 C33 107.84(12)
N3 P2 C57 109.58(13)
N3 P2 C51 110.32(14)
C57 P2 C51 106.97(13)
N3 P2 C45 113.20(13)
C57 P2 C45 107.84(13)
C51 P2 C45 108.71(13)
C13 N1 C1 118.9(2)
C13 N1 B1 109.6(2)
C1 N1 B1 131.3(2)
C14 N2 C15 118.8(2)
C14 N2 B1 109.5(2)
C15 N2 B1 131.7(2)
P2 N3 P1 137.63(17)
C6 C1 C2 121.7(3)
C6 C1 N1 118.5(2)
C2 C1 N1 119.7(3)
C3 C2 C1 118.3(3)
C3 C2 C10 119.9(3)
C1 C2 C10 121.7(3)
C2 C3 C4 120.6(3)
C2 C3 H3 119.7
C4 C3 H3 119.7
C5 C4 C3 120.5(3)
C5 C4 H4 119.8
C3 C4 H4 119.8
C4 C5 C6 120.6(3)
C4 C5 H5 119.7
C6 C5 H5 119.7
C5 C6 C1 118.2(3)
C5 C6 C7 121.2(3)
C1 C6 C7 120.5(3)
C6 C7 C9 114.2(3)
C6 C7 C8 109.4(2)
C9 C7 C8 109.6(3)
C6 C7 H7 107.8
C9 C7 H7 107.8
C8 C7 H7 107.8
C7 C8 H8A 109.5
C7 C8 H8B 109.5
H8A C8 H8B 109.5
C7 C8 H8C 109.5
H8A C8 H8C 109.5
H8B C8 H8C 109.5
C7 C9 H9A 109.5
C7 C9 H9B 109.5
H9A C9 H9B 109.5
C7 C9 H9C 109.5
H9A C9 H9C 109.5
H9B C9 H9C 109.5
C2 C10 C12 113.1(3)
C2 C10 C11 111.0(3)
C12 C10 C11 109.7(3)
C2 C10 H10 107.6
C12 C10 H10 107.6
C11 C10 H10 107.6
C10 C11 H11A 109.5
C10 C11 H11B 109.5
H11A C11 H11B 109.5
C10 C11 H11C 109.5
H11A C11 H11C 109.5
H11B C11 H11C 109.5
C10 C12 H12A 109.5
C10 C12 H12B 109.5
H12A C12 H12B 109.5
C10 C12 H12C 109.5
H12A C12 H12C 109.5
H12B C12 H12C 109.5
C14 C13 N1 109.0(2)
C14 C13 H13 125.5
N1 C13 H13 125.5
C13 C14 N2 109.0(2)
C13 C14 H14 125.5
N2 C14 H14 125.5
C20 C15 C16 121.4(3)
C20 C15 N2 119.2(3)
C16 C15 N2 119.3(3)
C17 C16 C15 118.0(3)
C17 C16 C24 122.1(3)
C15 C16 C24 119.8(3)
C18 C17 C16 121.3(3)
C18 C17 H17 119.3
C16 C17 H17 119.3
C17 C18 C19 120.1(3)
C17 C18 H18 120.0
C19 C18 H18 120.0
C18 C19 C20 121.0(3)
C18 C19 H19 119.5
C20 C19 H19 119.5
C19 C20 C15 118.0(3)
C19 C20 C21 121.4(3)
C15 C20 C21 120.6(3)
C20 C21 C22 113.8(3)
C20 C21 C23 111.3(3)
C22 C21 C23 109.5(3)
C20 C21 H21 107.4
C22 C21 H21 107.4
C23 C21 H21 107.4
C21 C22 H22A 109.5
C21 C22 H22B 109.5
H22A C22 H22B 109.5
C21 C22 H22C 109.5
H22A C22 H22C 109.5
H22B C22 H22C 109.5
C21 C23 H23A 109.5
C21 C23 H23B 109.5
H23A C23 H23B 109.5
C21 C23 H23C 109.5
H23A C23 H23C 109.5
H23B C23 H23C 109.5
C16 C24 C25 109.9(3)
C16 C24 C26 113.8(3)
C25 C24 C26 109.5(3)
C16 C24 H24 107.8
C25 C24 H24 107.8
C26 C24 H24 107.8
C24 C25 H25A 109.5
C24 C25 H25B 109.5
H25A C25 H25B 109.5
C24 C25 H25C 109.5
H25A C25 H25C 109.5
H25B C25 H25C 109.5
C24 C26 H26A 109.5
C24 C26 H26B 109.5
H26A C26 H26B 109.5
C24 C26 H26C 109.5
H26A C26 H26C 109.5
H26B C26 H26C 109.5
C28 C27 C32 120.2(3)
C28 C27 P1 119.2(2)
C32 C27 P1 120.6(2)
C27 C28 C29 119.6(3)
C27 C28 H28 120.2
C29 C28 H28 120.2
C30 C29 C28 120.2(3)
C30 C29 H29 119.9
C28 C29 H29 119.9
C31 C30 C29 120.4(3)
C31 C30 H30 119.8
C29 C30 H30 119.8
C30 C31 C32 120.1(3)
C30 C31 H31 120.0
C32 C31 H31 120.0
C31 C32 C27 119.5(3)
C31 C32 H32 120.2
C27 C32 H32 120.2
C34 C33 C38 119.4(3)
C34 C33 P1 122.1(2)
C38 C33 P1 118.5(2)
C33 C34 C35 120.1(3)
C33 C34 H34 120.0
C35 C34 H34 120.0
C36 C35 C34 120.5(3)
C36 C35 H35 119.8
C34 C35 H35 119.8
C35 C36 C37 119.8(3)
C35 C36 H36 120.1
C37 C36 H36 120.1
C36 C37 C38 119.9(3)
C36 C37 H37 120.1
C38 C37 H37 120.1
C37 C38 C33 120.3(3)
C37 C38 H38 119.8
C33 C38 H38 119.8
C40 C39 C44 119.3(3)
C40 C39 P1 120.1(2)
C44 C39 P1 120.5(2)
C41 C40 C39 120.4(3)
C41 C40 H40 119.8
C39 C40 H40 119.8
C40 C41 C42 120.4(3)
C40 C41 H41 119.8
C42 C41 H41 119.8
C43 C42 C41 119.7(3)
C43 C42 H42 120.1
C41 C42 H42 120.1
C42 C43 C44 120.5(3)
C42 C43 H43 119.8
C44 C43 H43 119.8
C43 C44 C39 119.7(3)
C43 C44 H44 120.1
C39 C44 H44 120.2
C50 C45 C46 119.7(3)
C50 C45 P2 121.9(2)
C46 C45 P2 117.9(2)
C47 C46 C45 120.0(3)
C47 C46 H46 120.0
C45 C46 H46 120.0
C48 C47 C46 120.0(3)
C48 C47 H47 120.0
C46 C47 H47 120.0
C49 C48 C47 119.9(3)
C49 C48 H48 120.0
C47 C48 H48 120.0
C48 C49 C50 120.7(3)
C48 C49 H49 119.6
C50 C49 H49 119.6
C49 C50 C45 119.7(3)
C49 C50 H50 120.2
C45 C50 H50 120.2
C56 C51 C52 118.9(3)
C56 C51 P2 122.1(3)
C52 C51 P2 118.9(2)
C51 C52 C53 120.4(3)
C51 C52 H52 119.8
C53 C52 H52 119.8
C54 C53 C52 120.3(4)
C54 C53 H53 119.9
C52 C53 H53 119.9
C55 C54 C53 119.9(3)
C55 C54 H54 120.1
C53 C54 H54 120.1
C54 C55 C56 120.9(4)
C54 C55 H55 119.5
C56 C55 H55 119.5
C51 C56 C55 119.6(4)
C51 C56 H56 120.2
C55 C56 H56 120.2
C62 C57 C58 120.3(3)
C62 C57 P2 119.8(2)
C58 C57 P2 119.8(2)
C59 C58 C57 119.3(3)
C59 C58 H58 120.3
C57 C58 H58 120.3
C60 C59 C58 120.5(3)
C60 C59 H59 119.8
C58 C59 H59 119.8
C59 C60 C61 120.3(3)
C59 C60 H60 119.9
C61 C60 H60 119.9
C60 C61 C62 120.1(3)
C60 C61 H61 120.0
C62 C61 H61 120.0
C61 C62 C57 119.5(3)
C61 C62 H62 120.2
C57 C62 H62 120.2
N1 B1 N2 103.0(2)
N1 B1 Au1 126.9(2)
N2 B1 Au1 130.1(2)

loop_
_geom_bond_atom_site_label_1
_geom_bond_atom_site_label_2
_geom_bond_distance
Au1 B1 2.040(3)
Au1 Cl1 2.4001(7)
P1 N3 1.590(2)
P1 C27 1.802(3)
P1 C39 1.808(3)
P1 C33 1.811(3)
P2 N3 1.585(2)
P2 C57 1.795(3)
P2 C51 1.798(3)
P2 C45 1.801(3)
N1 C13 1.404(4)
N1 C1 1.438(3)
N1 B1 1.443(4)
N2 C14 1.403(3)
N2 C15 1.432(3)
N2 B1 1.448(4)
C1 C6 1.401(4)
C1 C2 1.398(4)
C2 C3 1.394(4)
C2 C10 1.522(4)
C3 C4 1.386(5)
C3 H3 0.9500
C4 C5 1.383(5)
C4 H4 0.9500
C5 C6 1.396(4)
C5 H5 0.9500
C6 C7 1.519(4)
C7 C9 1.531(4)
C7 C8 1.539(4)
C7 H7 1.0000
C8 H8A 0.9800
C8 H8B 0.9800
C8 H8C 0.9800
C9 H9A 0.9800
C9 H9B 0.9800
C9 H9C 0.9800
C10 C12 1.525(5)
C10 C11 1.539(6)
C10 H10 1.0000
C11 H11A 0.9800
C11 H11B 0.9800
C11 H11C 0.9800
C12 H12A 0.9800
C12 H12B 0.9800
C12 H12C 0.9800
C13 C14 1.350(4)
C13 H13 0.9500
C14 H14 0.9500
C15 C20 1.405(4)
C15 C16 1.412(4)
C16 C17 1.390(4)
C16 C24 1.519(5)
C17 C18 1.383(6)
C17 H17 0.9500
C18 C19 1.383(5)
C18 H18 0.9500
C19 C20 1.398(4)
C19 H19 0.9500
C20 C21 1.517(4)
C21 C22 1.530(4)
C21 C23 1.535(5)
C21 H21 1.0000
C22 H22A 0.9800
C22 H22B 0.9800
C22 H22C 0.9800
C23 H23A 0.9800
C23 H23B 0.9800
C23 H23C 0.9800
C24 C25 1.537(5)
C24 C26 1.530(4)
C24 H24 1.0000
C25 H25A 0.9800
C25 H25B 0.9800
C25 H25C 0.9800
C26 H26A 0.9800
C26 H26B 0.9800
C26 H26C 0.9800
C27 C28 1.396(4)
C27 C32 1.403(4)
C28 C29 1.389(4)
C28 H28 0.9500
C29 C30 1.389(5)
C29 H29 0.9500
C30 C31 1.386(5)
C30 H30 0.9500
C31 C32 1.392(4)
C31 H31 0.9500
C32 H32 0.9500
C33 C34 1.381(4)
C33 C38 1.390(4)
C34 C35 1.391(4)
C34 H34 0.9500
C35 C36 1.376(5)
C35 H35 0.9500
C36 C37 1.386(5)
C36 H36 0.9500
C37 C38 1.388(4)
C37 H37 0.9500
C38 H38 0.9500
C39 C40 1.396(4)
C39 C44 1.403(4)
C40 C41 1.382(4)
C40 H40 0.9500
C41 C42 1.389(5)
C41 H41 0.9500
C42 C43 1.387(5)
C42 H42 0.9500
C43 C44 1.392(4)
C43 H43 0.9500
C44 H44 0.9500
C45 C50 1.396(4)
C45 C46 1.400(4)
C46 C47 1.393(4)
C46 H46 0.9500
C47 C48 1.392(5)
C47 H47 0.9500
C48 C49 1.382(5)
C48 H48 0.9500
C49 C50 1.390(5)
C49 H49 0.9500
C50 H50 0.9500
C51 C56 1.377(5)
C51 C52 1.388(5)
C52 C53 1.387(5)
C52 H52 0.9500
C53 C54 1.361(6)
C53 H53 0.9500
C54 C55 1.359(7)
C54 H54 0.9500
C55 C56 1.398(6)
C55 H55 0.9500
C56 H56 0.9500
C57 C62 1.392(4)
C57 C58 1.397(4)
C58 C59 1.385(4)
C58 H58 0.9500
C59 C60 1.385(5)
C59 H59 0.9500
C60 C61 1.382(5)
C60 H60 0.9500
C61 C62 1.394(4)
C61 H61 0.9500
C62 H62 0.9500
